data_1540983
loop_
_publ_author_name
'Simon, A.'
'Obermeyer, A.'
'Horakh, J.'
'Borrmann, H.'

_publ_section_title
;
 Kristalline Stickstoffoxide - Struktur von N2O3 mit einer Anmerkung zur
 Struktur von N2O5
;
_journal_name_full 'Angewandte Chemie (German Edition)'
_journal_page_first 325
_journal_page_last 327
_journal_volume 104
_journal_year 1992
_chemical_formula_sum 'N2 O3'
_chemical_name_systematic '(N O) (N O2)'
_space_group_IT_number 19
_symmetry_space_group_name_Hall 'P 2ac 2ab'
_symmetry_space_group_name_H-M 'P 21 21 21'
_cell_angle_alpha 90
_cell_angle_beta 90
_cell_angle_gamma 90
_cell_formula_units_Z 4
_cell_length_a 5.0686
_cell_length_b 6.4796
_cell_length_c 8.6326
_cell_volume 283.516
_citation_journal_id_ASTM ANCEAD
_cod_data_source_file Simon_ANCEAD_1992_1522.cif
_cod_data_source_block N2O3
_cod_original_cell_volume 283.5162
_cod_database_code 1540983

loop_
_symmetry_equiv_pos_as_xyz
x,y,z
-x+1/2,-y,z+1/2
x+1/2,-y+1/2,-z
-x,y+1/2,-z+1/2

loop_
_atom_site_label
_atom_site_type_symbol
_atom_site_fract_x
_atom_site_fract_y
_atom_site_fract_z
_atom_site_occupancy
_atom_site_U_iso_or_equiv
O2 O-2 0.47152 0.23426 0.21952 1 0.0
O1 O-2 0.05823 0.6099 0.05764 1 0.0
N2 N+3 0.07255 0.49673 0.15528 1 0.0
O3 O-2 0.50644 0.41539 0.0083 1 0.0
N1 N+3 0.39878 0.36078 0.12591 1 0.0
